data_7250244
loop_
_publ_author_name
'Chuskit, Stanzin'
'Kumar, Sunil'
'Das, Dinabandhu'

_publ_section_title
;
 Polymorphism in novel symmetric and asymmetric bis-hydrazone derivatives
;
_journal_issue 20
_journal_name_full CrystEngComm
_journal_page_first 3247
_journal_page_last 3256
_journal_paper_doi 10.1039/D5CE00242G
_journal_volume 27
_journal_year 2025
_chemical_formula_sum 'C38 H30 N4 O2'
_chemical_formula_weight 574.66
_space_group_crystal_system monoclinic
_space_group_IT_number 14
_space_group_name_Hall '-P 2ybc'
_space_group_name_H-M_alt 'P 1 21/c 1'
_atom_sites_solution_hydrogens geom
_audit_creation_method SHELXL-2018/3
_audit_update_record
;
2025-02-18 deposited with the CCDC.	2025-04-08 downloaded from the CCDC.
;
_cell_angle_alpha 90
_cell_angle_beta 98.675(6)
_cell_angle_gamma 90
_cell_formula_units_Z 4
_cell_length_a 15.271(2)
_cell_length_b 9.8156(13)
_cell_length_c 20.758(3)
_cell_measurement_reflns_used 9058
_cell_measurement_temperature 298(2)
_cell_measurement_theta_max 27.06
_cell_measurement_theta_min 2.23
_cell_volume 3075.9(7)
_computing_cell_refinement 'Bruker SAINT'
_computing_data_collection 'Bruker APEX3'
_computing_data_reduction 'Bruker SAINT'
_computing_molecular_graphics 'Xseed-2017 (Barbour, 2017)'
_computing_structure_refinement 'SHELXL-2018/3 (Sheldrick, 2018)'
_computing_structure_solution 'SHELXT 2018/2 (Sheldrick, 2018)'
_diffrn_ambient_temperature 298(2)
_diffrn_measured_fraction_theta_full 0.999
_diffrn_measured_fraction_theta_max 0.990
_diffrn_measurement_device_type 'Bruker APEX-III CMOS detector'
_diffrn_measurement_method 'phi and omega scan'
_diffrn_radiation_type MoK\a
_diffrn_radiation_wavelength 0.71073
_diffrn_reflns_av_R_equivalents 0.1311
_diffrn_reflns_av_unetI/netI 0.0702
_diffrn_reflns_Laue_measured_fraction_full 0.999
_diffrn_reflns_Laue_measured_fraction_max 0.990
_diffrn_reflns_limit_h_max 20
_diffrn_reflns_limit_h_min -20
_diffrn_reflns_limit_k_max 13
_diffrn_reflns_limit_k_min -13
_diffrn_reflns_limit_l_max 27
_diffrn_reflns_limit_l_min -27
_diffrn_reflns_number 84400
_diffrn_reflns_point_group_measured_fraction_full 0.999
_diffrn_reflns_point_group_measured_fraction_max 0.990
_diffrn_reflns_theta_full 25.000
_diffrn_reflns_theta_max 28.456
_diffrn_reflns_theta_min 1.985
_diffrn_source microfocus
_exptl_absorpt_coefficient_mu 0.078
_exptl_absorpt_correction_T_max 0.7457
_exptl_absorpt_correction_T_min 0.6582
_exptl_absorpt_correction_type none
_exptl_absorpt_process_details SADABS
_exptl_crystal_colour yellow
_exptl_crystal_density_diffrn 1.241
_exptl_crystal_density_meas ?
_exptl_crystal_description block
_exptl_crystal_F_000 1208
_exptl_crystal_size_max 0.132
_exptl_crystal_size_mid 0.104
_exptl_crystal_size_min 0.034
_refine_diff_density_max 0.130
_refine_diff_density_min -0.186
_refine_diff_density_rms 0.027
_refine_ls_extinction_method none
_refine_ls_goodness_of_fit_ref 1.069
_refine_ls_hydrogen_treatment constr
_refine_ls_matrix_type full
_refine_ls_number_parameters 399
_refine_ls_number_reflns 7687
_refine_ls_number_restraints 7
_refine_ls_restrained_S_all 1.124
_refine_ls_R_factor_all 0.1227
_refine_ls_R_factor_gt 0.0529
_refine_ls_shift/su_max 0.001
_refine_ls_shift/su_mean 0.000
_refine_ls_structure_factor_coef Fsqd
_refine_ls_weighting_details 'w=1/[\s^2^(Fo^2^)+(0.0679P)^2^] where P=(Fo^2^+2Fc^2^)/3'
_refine_ls_weighting_scheme calc
_refine_ls_wR_factor_gt 0.1288
_refine_ls_wR_factor_ref 0.1407
_reflns_Friedel_coverage 0.000
_reflns_number_gt 4132
_reflns_number_total 7687
_reflns_threshold_expression 'I > 2\s(I)'
_cod_data_source_file d5ce00242g2.cif
_cod_data_source_block NBB-II
_cod_depositor_comments
;
The following automatic conversions were performed:

data item '_exptl_crystal_density_meas' value 'not measured' was
changed to '?' -- the value is perceived as not measured.

Automatic conversion script
Id: cif_fix_values 8170 2020-07-09 18:12:32Z antanas 

 Adding full bibliography for 7250229--7250245.cif.
;
_cod_original_cell_volume 3075.9(8)
_cod_original_sg_symbol_H-M 'P 21/c'
_cod_database_code 7250244
_shelx_shelxl_version_number 2018/3
_shelx_space_group_comment
;
The symmetry employed for this shelxl refinement is uniquely defined
by the following loop, which should always be used as a source of
symmetry information in preference to the above space-group names.
They are only intended as comments.
;
_shelx_estimated_absorpt_t_min 0.990
_shelx_estimated_absorpt_t_max 0.997

loop_
_space_group_symop_operation_xyz
'x, y, z'
'-x, y+1/2, -z+1/2'
'-x, -y, -z'
'x, -y-1/2, z-1/2'

loop_
_atom_site_label
_atom_site_type_symbol
_atom_site_fract_x
_atom_site_fract_y
_atom_site_fract_z
_atom_site_U_iso_or_equiv
_atom_site_adp_type
_atom_site_occupancy
_atom_site_site_symmetry_order
_atom_site_calc_flag
_atom_site_refinement_flags_posn
_atom_site_refinement_flags_adp
_atom_site_refinement_flags_occupancy
_atom_site_disorder_assembly
_atom_site_disorder_group
O1 O 0.02137(9) 0.68867(12) 0.37485(6) 0.0832(4) Uani 1 1 d . . . . .
N3 N 0.35522(9) 0.40995(10) 0.81981(6) 0.0623(3) Uani 1 1 d . . . . .
N2 N 0.15539(9) 0.48862(11) 0.84299(6) 0.0599(3) Uani 1 1 d . . . . .
N1 N 0.14920(9) 0.50139(12) 0.77468(6) 0.0668(4) Uani 1 1 d . . . . .
N4 N 0.36132(9) 0.54112(11) 0.84793(6) 0.0654(4) Uani 1 1 d . . . . .
O2 O 0.60669(9) 1.34421(11) 0.91123(7) 0.0965(4) Uani 1 1 d . . . . .
C30 C 0.54004(10) 0.94712(13) 0.85573(7) 0.0535(4) Uani 1 1 d . . . . .
C13 C 0.22003(10) 0.41293(12) 0.86863(7) 0.0523(4) Uani 1 1 d . . . . .
C35 C 0.48965(10) 1.01424(13) 0.89780(7) 0.0541(4) Uani 1 1 d . . . . .
C14 C 0.23328(9) 0.39249(13) 0.93948(7) 0.0520(4) Uani 1 1 d . . . . .
C29 C 0.51644(10) 0.81326(14) 0.83520(7) 0.0589(4) Uani 1 1 d . . . . .
H29 H 0.549692 0.769030 0.807509 0.071 Uiso 1 1 calc R U . . .
C12 C 0.11135(9) 0.61206(13) 0.75440(7) 0.0568(4) Uani 1 1 d . . . . .
H12 H 0.094425 0.672099 0.784919 0.068 Uiso 1 1 calc R U . . .
C24 C 0.33141(11) 0.14000(14) 0.77529(7) 0.0629(4) Uani 1 1 d . . . . .
H24 H 0.385650 0.181764 0.773504 0.076 Uiso 1 1 calc R U . . .
C9 C 0.01279(10) 0.79538(14) 0.60371(8) 0.0602(4) Uani 1 1 d . . . . .
H9 H -0.025189 0.868659 0.592896 0.072 Uiso 1 1 calc R U . . .
C7 C 0.09316(9) 0.64954(13) 0.68572(7) 0.0534(4) Uani 1 1 d . . . . .
C26 C 0.28428(10) 0.34787(12) 0.83002(6) 0.0515(4) Uani 1 1 d . . . . .
C8 C 0.03662(10) 0.76103(13) 0.66719(8) 0.0585(4) Uani 1 1 d . . . . .
H8 H 0.015228 0.812051 0.699217 0.070 Uiso 1 1 calc R U . . .
C10 C 0.04454(9) 0.72215(12) 0.55426(8) 0.0532(4) Uani 1 1 d . . . . .
C11 C 0.01672(11) 0.75080(14) 0.48700(8) 0.0617(4) Uani 1 1 d . . . . .
H11 H -0.022045 0.822553 0.474877 0.074 Uiso 1 1 calc R U . . .
C25 C 0.26744(10) 0.20839(12) 0.80355(6) 0.0510(4) Uani 1 1 d . . . . .
C6 C 0.12726(10) 0.58016(13) 0.63827(8) 0.0622(4) Uani 1 1 d . . . . .
H6 H 0.166319 0.508636 0.650115 0.075 Uiso 1 1 calc R U . . .
C5 C 0.10504(10) 0.61367(13) 0.57190(8) 0.0600(4) Uani 1 1 d . . . . .
C31 C 0.61148(11) 1.01725(15) 0.83563(8) 0.0681(4) Uani 1 1 d . . . . .
H31 H 0.645839 0.974188 0.808327 0.082 Uiso 1 1 calc R U . . .
C15 C 0.19933(11) 0.48402(15) 0.98019(8) 0.0685(4) Uani 1 1 d . . . . .
H15 H 0.167410 0.559422 0.962608 0.082 Uiso 1 1 calc R U . . .
C28 C 0.44632(10) 0.74634(13) 0.85464(7) 0.0569(4) Uani 1 1 d . . . . .
C36 C 0.41768(11) 0.94316(14) 0.91779(8) 0.0653(4) Uani 1 1 d . . . . .
H36 H 0.384526 0.985131 0.946232 0.078 Uiso 1 1 calc R U . . .
C34 C 0.51217(10) 1.14940(13) 0.91805(8) 0.0629(4) Uani 1 1 d . . . . .
H34 H 0.480027 1.193710 0.946453 0.076 Uiso 1 1 calc R U . . .
C19 C 0.28129(10) 0.28166(14) 0.96710(8) 0.0625(4) Uani 1 1 d . . . . .
H19 H 0.305193 0.220326 0.940360 0.075 Uiso 1 1 calc R U . . .
C27 C 0.42591(11) 0.60778(13) 0.83194(7) 0.0616(4) Uani 1 1 d . . . . .
H27 H 0.461438 0.566846 0.804819 0.074 Uiso 1 1 calc R U . . .
C20 C 0.18884(11) 0.14291(14) 0.80765(8) 0.0657(4) Uani 1 1 d . . . . .
H20 H 0.145841 0.186290 0.827550 0.079 Uiso 1 1 calc R U . . .
C22 C 0.23622(14) -0.05089(15) 0.75305(9) 0.0798(5) Uani 1 1 d . . . . .
H22 H 0.224921 -0.137090 0.735119 0.096 Uiso 1 1 calc R U . . .
C1 C -0.05021(13) 0.7778(2) 0.35391(9) 0.0977(6) Uani 1 1 d . . . . .
H1A H -0.099278 0.755180 0.375870 0.146 Uiso 1 1 calc R U . . .
H1B H -0.067665 0.768499 0.307717 0.146 Uiso 1 1 calc R U . . .
H1C H -0.032203 0.870015 0.363941 0.146 Uiso 1 1 calc R U . . .
C23 C 0.31586(13) 0.01099(15) 0.74980(8) 0.0737(5) Uani 1 1 d . . . . .
H23 H 0.359035 -0.033603 0.730572 0.088 Uiso 1 1 calc R U . . .
C2 C 0.04661(11) 0.67369(15) 0.44052(8) 0.0670(4) Uani 1 1 d . . . . .
C37 C 0.39595(11) 0.81481(14) 0.89632(8) 0.0647(4) Uani 1 1 d . . . . .
H37 H 0.347269 0.771633 0.909277 0.078 Uiso 1 1 calc R U . . .
C21 C 0.17310(13) 0.01321(16) 0.78250(9) 0.0791(5) Uani 1 1 d . . . . .
H21 H 0.119805 -0.030352 0.785575 0.095 Uiso 1 1 calc R U . . .
C32 C 0.63103(12) 1.14695(16) 0.85549(9) 0.0767(5) Uani 1 1 d . . . . .
H32 H 0.678757 1.191452 0.841818 0.092 Uiso 1 1 calc R U . . .
C33 C 0.58030(11) 1.21425(14) 0.89620(9) 0.0680(5) Uani 1 1 d . . . . .
C18 C 0.29418(12) 0.26091(17) 1.03352(9) 0.0767(5) Uani 1 1 d . . . . .
H18 H 0.325882 0.185556 1.051393 0.092 Uiso 1 1 calc R U . . .
C4 C 0.13727(13) 0.54198(17) 0.52190(9) 0.0835(6) Uani 1 1 d . . . . .
H4 H 0.177855 0.471941 0.532655 0.100 Uiso 1 1 calc R U . . .
C38 C 0.56153(13) 1.41593(15) 0.95541(10) 0.0905(6) Uani 1 1 d . . . . .
H38A H 0.499488 1.419731 0.938533 0.136 Uiso 1 1 calc R U . . .
H38B H 0.584693 1.506796 0.960976 0.136 Uiso 1 1 calc R U . . .
H38C H 0.569767 1.369924 0.996695 0.136 Uiso 1 1 calc R U . . .
C16 C 0.21278(13) 0.4635(2) 1.04681(9) 0.0854(6) Uani 1 1 d . . . . .
H16 H 0.189896 0.525244 1.073916 0.103 Uiso 1 1 calc R U . . .
C3 C 0.11069(13) 0.57235(18) 0.45848(10) 0.0858(5) Uani 1 1 d . . . . .
H3 H 0.135014 0.525771 0.426410 0.103 Uiso 1 1 calc R U . . .
C17 C 0.25982(14) 0.3524(2) 1.07314(9) 0.0861(6) Uani 1 1 d . . . . .
H17 H 0.268466 0.338999 1.118002 0.103 Uiso 1 1 calc R U . . .

loop_
_atom_site_aniso_label
_atom_site_aniso_U_11
_atom_site_aniso_U_22
_atom_site_aniso_U_33
_atom_site_aniso_U_23
_atom_site_aniso_U_13
_atom_site_aniso_U_12
O1 0.0968(10) 0.1000(8) 0.0550(8) 0.0034(6) 0.0184(7) 0.0069(7)
N3 0.0799(9) 0.0476(6) 0.0609(8) -0.0012(5) 0.0156(7) -0.0096(6)
N2 0.0718(9) 0.0558(6) 0.0497(8) 0.0045(5) 0.0018(6) 0.0029(6)
N1 0.0841(10) 0.0606(6) 0.0524(9) 0.0057(6) -0.0001(7) 0.0081(6)
N4 0.0837(10) 0.0490(6) 0.0663(9) -0.0035(6) 0.0201(7) -0.0117(6)
O2 0.0964(10) 0.0659(6) 0.1320(12) -0.0257(7) 0.0325(8) -0.0304(6)
C30 0.0564(9) 0.0553(7) 0.0482(9) 0.0001(6) 0.0065(7) -0.0050(6)
C13 0.0618(10) 0.0439(6) 0.0502(9) 0.0033(6) 0.0050(7) -0.0043(6)
C35 0.0573(9) 0.0519(7) 0.0522(9) 0.0032(6) 0.0055(7) -0.0020(6)
C14 0.0543(9) 0.0528(7) 0.0477(9) 0.0003(6) 0.0032(7) -0.0097(6)
C29 0.0650(10) 0.0581(7) 0.0551(10) -0.0056(7) 0.0137(8) -0.0038(7)
C12 0.0580(9) 0.0530(7) 0.0585(10) 0.0037(7) 0.0063(8) -0.0014(6)
C24 0.0779(11) 0.0562(7) 0.0573(10) -0.0004(7) 0.0188(8) -0.0105(7)
C9 0.0646(10) 0.0541(7) 0.0610(11) 0.0034(7) 0.0069(8) 0.0115(7)
C7 0.0513(9) 0.0514(7) 0.0565(10) 0.0049(6) 0.0045(7) -0.0030(6)
C26 0.0640(10) 0.0469(6) 0.0420(8) 0.0063(6) 0.0029(7) -0.0033(6)
C8 0.0618(10) 0.0557(7) 0.0575(11) -0.0001(7) 0.0072(8) 0.0047(7)
C10 0.0518(9) 0.0493(6) 0.0587(10) 0.0023(6) 0.0094(7) -0.0009(6)
C11 0.0635(10) 0.0614(8) 0.0603(11) 0.0058(7) 0.0099(8) 0.0009(7)
C25 0.0649(10) 0.0476(6) 0.0392(8) 0.0055(6) 0.0039(7) -0.0045(6)
C6 0.0601(10) 0.0548(7) 0.0702(12) 0.0093(7) 0.0050(9) 0.0084(7)
C5 0.0582(10) 0.0562(7) 0.0668(11) 0.0015(7) 0.0135(8) 0.0058(7)
C31 0.0669(11) 0.0704(9) 0.0709(12) -0.0066(8) 0.0230(9) -0.0110(8)
C15 0.0692(11) 0.0745(9) 0.0603(12) -0.0098(8) 0.0043(9) 0.0007(8)
C28 0.0678(10) 0.0513(7) 0.0519(9) 0.0013(6) 0.0103(8) -0.0064(7)
C36 0.0732(11) 0.0571(7) 0.0707(11) -0.0018(7) 0.0272(9) -0.0030(7)
C34 0.0653(10) 0.0546(7) 0.0692(11) -0.0061(7) 0.0109(8) -0.0022(7)
C19 0.0749(11) 0.0594(8) 0.0500(10) 0.0044(7) -0.0011(8) -0.0061(7)
C27 0.0741(11) 0.0536(7) 0.0584(10) -0.0014(7) 0.0143(8) -0.0074(7)
C20 0.0668(11) 0.0608(8) 0.0680(11) -0.0059(7) 0.0057(8) -0.0048(7)
C22 0.1052(15) 0.0557(8) 0.0770(13) -0.0165(8) 0.0093(11) -0.0156(9)
C1 0.0977(16) 0.1286(16) 0.0647(13) 0.0099(11) 0.0059(11) 0.0209(13)
C23 0.0984(14) 0.0603(8) 0.0655(12) -0.0071(8) 0.0221(10) -0.0040(8)
C2 0.0736(11) 0.0746(9) 0.0546(11) 0.0017(8) 0.0153(9) -0.0048(8)
C37 0.0711(11) 0.0571(8) 0.0698(11) 0.0033(7) 0.0230(9) -0.0100(7)
C21 0.0797(13) 0.0681(9) 0.0886(14) -0.0144(9) 0.0099(10) -0.0215(9)
C32 0.0716(12) 0.0735(9) 0.0887(13) -0.0058(9) 0.0245(10) -0.0217(8)
C33 0.0688(11) 0.0564(8) 0.0777(12) -0.0043(8) 0.0073(9) -0.0131(8)
C18 0.0882(13) 0.0784(10) 0.0581(12) 0.0148(9) -0.0065(10) -0.0173(9)
C4 0.0928(14) 0.0835(11) 0.0774(14) 0.0030(10) 0.0225(11) 0.0322(10)
C38 0.1005(15) 0.0560(8) 0.1146(17) -0.0180(10) 0.0152(13) -0.0093(9)
C16 0.0874(14) 0.1097(14) 0.0600(13) -0.0205(11) 0.0141(11) -0.0090(11)
C3 0.1029(15) 0.0925(11) 0.0661(13) -0.0028(10) 0.0261(11) 0.0245(11)
C17 0.0902(14) 0.1167(15) 0.0496(11) 0.0020(11) 0.0044(10) -0.0320(12)

loop_
_atom_type_symbol
_atom_type_description
_atom_type_scat_dispersion_real
_atom_type_scat_dispersion_imag
_atom_type_scat_source
C C 0.0033 0.0016 'International Tables Vol C Tables 4.2.6.8 and 6.1.1.4'
H H 0.0000 0.0000 'International Tables Vol C Tables 4.2.6.8 and 6.1.1.4'
N N 0.0061 0.0033 'International Tables Vol C Tables 4.2.6.8 and 6.1.1.4'
O O 0.0106 0.0060 'International Tables Vol C Tables 4.2.6.8 and 6.1.1.4'

loop_
_geom_angle_atom_site_label_1
_geom_angle_atom_site_label_2
_geom_angle_atom_site_label_3
_geom_angle
_geom_angle_site_symmetry_1
_geom_angle_site_symmetry_3
_geom_angle_publ_flag
C2 O1 C1 117.44(14) . . ?
C26 N3 N4 111.61(13) . . ?
C13 N2 N1 113.46(12) . . ?
C12 N1 N2 111.49(12) . . ?
C27 N4 N3 111.58(13) . . ?
C33 O2 C38 117.32(14) . . ?
C31 C30 C35 118.37(13) . . ?
C31 C30 C29 122.73(14) . . ?
C35 C30 C29 118.90(13) . . ?
N2 C13 C14 118.38(13) . . ?
N2 C13 C26 123.25(13) . . ?
C14 C13 C26 118.34(12) . . ?
C30 C35 C36 118.11(12) . . ?
C30 C35 C34 119.32(13) . . ?
C36 C35 C34 122.57(14) . . ?
C15 C14 C19 118.64(14) . . ?
C15 C14 C13 120.96(13) . . ?
C19 C14 C13 120.39(13) . . ?
C28 C29 C30 122.25(14) . . ?
N1 C12 C7 123.31(14) . . ?
C23 C24 C25 121.03(15) . . ?
C8 C9 C10 120.91(13) . . ?
C6 C7 C8 118.37(13) . . ?
C6 C7 C12 122.89(12) . . ?
C8 C7 C12 118.73(13) . . ?
N3 C26 C25 118.61(14) . . ?
N3 C26 C13 121.37(12) . . ?
C25 C26 C13 120.01(12) . . ?
C9 C8 C7 121.42(14) . . ?
C9 C10 C5 118.68(14) . . ?
C9 C10 C11 122.19(13) . . ?
C5 C10 C11 119.11(14) . . ?
C2 C11 C10 120.24(14) . . ?
C20 C25 C24 118.50(13) . . ?
C20 C25 C26 120.84(14) . . ?
C24 C25 C26 120.65(13) . . ?
C7 C6 C5 121.90(13) . . ?
C4 C5 C6 123.18(14) . . ?
C4 C5 C10 118.17(15) . . ?
C6 C5 C10 118.60(14) . . ?
C32 C31 C30 120.95(16) . . ?
C16 C15 C14 120.19(16) . . ?
C29 C28 C37 118.38(13) . . ?
C29 C28 C27 119.43(14) . . ?
C37 C28 C27 122.19(14) . . ?
C37 C36 C35 121.47(15) . . ?
C33 C34 C35 120.28(15) . . ?
C18 C19 C14 121.09(16) . . ?
N4 C27 C28 122.23(15) . . ?
C25 C20 C21 120.69(16) . . ?
C23 C22 C21 120.53(15) . . ?
C22 C23 C24 119.39(17) . . ?
C11 C2 O1 125.01(15) . . ?
C11 C2 C3 120.07(16) . . ?
O1 C2 C3 114.88(15) . . ?
C36 C37 C28 120.86(14) . . ?
C22 C21 C20 119.82(16) . . ?
C31 C32 C33 120.73(15) . . ?
C34 C33 O2 125.43(16) . . ?
C34 C33 C32 120.31(14) . . ?
O2 C33 C32 114.25(15) . . ?
C17 C18 C19 119.49(17) . . ?
C3 C4 C5 121.52(16) . . ?
C17 C16 C15 120.24(18) . . ?
C4 C3 C2 120.62(17) . . ?
C16 C17 C18 120.33(17) . . ?

loop_
_geom_bond_atom_site_label_1
_geom_bond_atom_site_label_2
_geom_bond_distance
_geom_bond_site_symmetry_2
_geom_bond_publ_flag
O1 C2 1.3675(19) . ?
O1 C1 1.416(2) . ?
N3 C26 1.2881(18) . ?
N3 N4 1.4109(15) . ?
N2 C13 1.2850(17) . ?
N2 N1 1.4123(17) . ?
N1 C12 1.2720(16) . ?
N4 C27 1.2688(18) . ?
O2 C33 1.3597(16) . ?
O2 C38 1.415(2) . ?
C30 C31 1.406(2) . ?
C30 C35 1.411(2) . ?
C30 C29 1.4112(18) . ?
C13 C14 1.468(2) . ?
C13 C26 1.500(2) . ?
C35 C36 1.416(2) . ?
C35 C34 1.4183(18) . ?
C14 C15 1.386(2) . ?
C14 C19 1.3867(19) . ?
C29 C28 1.368(2) . ?
C12 C7 1.458(2) . ?
C24 C23 1.3792(19) . ?
C24 C25 1.386(2) . ?
C9 C8 1.356(2) . ?
C9 C10 1.398(2) . ?
C7 C6 1.364(2) . ?
C7 C8 1.4111(18) . ?
C26 C25 1.4832(17) . ?
C10 C5 1.4212(18) . ?
C10 C11 1.425(2) . ?
C11 C2 1.358(2) . ?
C25 C20 1.375(2) . ?
C6 C5 1.407(2) . ?
C5 C4 1.403(2) . ?
C31 C32 1.357(2) . ?
C15 C16 1.382(2) . ?
C28 C37 1.412(2) . ?
C28 C27 1.4576(18) . ?
C36 C37 1.3606(19) . ?
C34 C33 1.355(2) . ?
C19 C18 1.378(2) . ?
C20 C21 1.383(2) . ?
C22 C23 1.370(2) . ?
C22 C21 1.370(2) . ?
C2 C3 1.406(2) . ?
C32 C33 1.396(2) . ?
C18 C17 1.374(3) . ?
C4 C3 1.351(2) . ?
C16 C17 1.374(3) . ?
